data_2213819
loop_
_publ_author_name
'Mei Yu'

_publ_section_title
;
 4-[(3,5-Diphenyl-1<i>H</i>-pyrazol-4-yl)methyl]benzonitrile ethanol
 hemisolvate
;
_journal_coeditor_code HG2234
_journal_issue 6
_journal_name_full 'Acta Crystallographica Section E'
_journal_page_first o2863
_journal_page_last o2863
_journal_paper_doi 10.1107/S1600536807021812
_journal_volume 63
_journal_year 2007
_chemical_formula_iupac 'C23 H17 N3, 0.5C2 H6 O'
_chemical_formula_moiety 'C23 H17 N3, 0.5C2 H6 O'
_chemical_formula_sum 'C24 H20 N3 O0.5'
_chemical_formula_weight 358.43
_chemical_name_systematic
;
4-[(3,5-Diphenyl-1H-pyrazol-4-yl)methyl]benzonitrile ethanol hemisolvate
;
_space_group_IT_number 11
_symmetry_cell_setting monoclinic
_symmetry_space_group_name_Hall '-P 2yb'
_symmetry_space_group_name_H-M 'P 1 21/m 1'
_atom_sites_solution_hydrogens geom
_atom_sites_solution_primary direct
_atom_sites_solution_secondary difmap
_audit_creation_method SHELXL-97
_cell_angle_alpha 90.00
_cell_angle_beta 104.52(3)
_cell_angle_gamma 90.00
_cell_formula_units_Z 4
_cell_length_a 6.1301(12)
_cell_length_b 34.541(7)
_cell_length_c 9.4459(19)
_cell_measurement_reflns_used 582
_cell_measurement_temperature 291(2)
_cell_measurement_theta_max 27.48
_cell_measurement_theta_min 1.18
_cell_volume 1936.2(7)
_computing_cell_refinement RAPID-AUTO
_computing_data_collection 'RAPID-AUTO (Rigaku, 1999)'
_computing_data_reduction RAPID-AUTO
_computing_molecular_graphics 'SHELXTL (Bruker, 2001)'
_computing_publication_material SHELXTL
_computing_structure_refinement 'SHELXL97 (Sheldrick, 1997)'
_computing_structure_solution 'SHELXS97 (Sheldrick, 1997)'
_diffrn_ambient_temperature 291(2)
_diffrn_measured_fraction_theta_full 1.000
_diffrn_measured_fraction_theta_max 1.000
_diffrn_measurement_device_type 'Rigaku RAXIS RAPID IP'
_diffrn_measurement_method Oscillation
_diffrn_radiation_monochromator graphite
_diffrn_radiation_source 'Rotating Anode'
_diffrn_radiation_type MoK\a
_diffrn_radiation_wavelength 0.71073
_diffrn_reflns_av_R_equivalents 0.0380
_diffrn_reflns_av_sigmaI/netI 0.0410
_diffrn_reflns_limit_h_max 7
_diffrn_reflns_limit_h_min -7
_diffrn_reflns_limit_k_max 44
_diffrn_reflns_limit_k_min 0
_diffrn_reflns_limit_l_max 12
_diffrn_reflns_limit_l_min 0
_diffrn_reflns_number 5538
_diffrn_reflns_theta_full 27.48
_diffrn_reflns_theta_max 27.48
_diffrn_reflns_theta_min 1.18
_diffrn_standards_decay_% <1
_diffrn_standards_interval_count 0
_diffrn_standards_number 0
_exptl_absorpt_coefficient_mu 0.075
_exptl_absorpt_correction_T_max 0.99
_exptl_absorpt_correction_T_min 0.98
_exptl_absorpt_correction_type multi-scan
_exptl_absorpt_process_details '(ABSCOR; Higashi, 1995)'
_exptl_crystal_colour colorless
_exptl_crystal_density_diffrn 1.230
_exptl_crystal_density_method 'not measured'
_exptl_crystal_description block
_exptl_crystal_F_000 756
_exptl_crystal_size_max 0.25
_exptl_crystal_size_mid 0.18
_exptl_crystal_size_min 0.15
_refine_diff_density_max 0.328
_refine_diff_density_min -0.446
_refine_ls_extinction_method none
_refine_ls_goodness_of_fit_ref 1.075
_refine_ls_hydrogen_treatment constr
_refine_ls_matrix_type full
_refine_ls_number_parameters 256
_refine_ls_number_reflns 4500
_refine_ls_number_restraints 0
_refine_ls_restrained_S_all 1.075
_refine_ls_R_factor_all 0.0894
_refine_ls_R_factor_gt 0.0788
_refine_ls_shift/su_max 0.001
_refine_ls_shift/su_mean 0.000
_refine_ls_structure_factor_coef Fsqd
_refine_ls_weighting_details 'calc w=1/[\s^2^(Fo^2^)+(0.199P)^2^+0.1P] where P=(Fo^2^+2Fc^2^)/3'
_refine_ls_weighting_scheme calc
_refine_ls_wR_factor_gt 0.2038
_refine_ls_wR_factor_ref 0.2135
_reflns_number_gt 3819
_reflns_number_total 4500
_reflns_threshold_expression I>2\s(I)
_cod_data_source_file hg2234.cif
_cod_data_source_block I
_cod_original_sg_symbol_H-M 'P 21/m'
_cod_database_code 2213819
_cod_database_fobs_code 2213819

loop_
_symmetry_equiv_pos_as_xyz
'x, y, z'
'-x, y+1/2, -z'
'-x, -y, -z'
'x, -y-1/2, z'

loop_
_atom_site_type_symbol
_atom_site_label
_atom_site_fract_x
_atom_site_fract_y
_atom_site_fract_z
_atom_site_U_iso_or_equiv
_atom_site_adp_type
_atom_site_calc_flag
_atom_site_refinement_flags
_atom_site_occupancy
C C1 0.1507(2) 0.17406(4) 0.55204(15) 0.0431(3) Uani d . 1
C C2 -0.0612(3) 0.17793(4) 0.43839(15) 0.0448(4) Uani d . 1
C C3 -0.2417(3) 0.19860(5) 0.45897(18) 0.0503(4) Uani d . 1
H H3 -0.2270 0.2121 0.5460 0.060 Uiso calc R 1
C C4 -0.4435(3) 0.20000(6) 0.3553(2) 0.0627(5) Uani d . 1
H H4 -0.5630 0.2141 0.3731 0.075 Uiso calc R 1
C C5 -0.4694(4) 0.18040(7) 0.2239(2) 0.0689(5) Uani d . 1
H H5 -0.6062 0.1809 0.1536 0.083 Uiso calc R 1
C C6 -0.2842(4) 0.15971(7) 0.1993(2) 0.0692(5) Uani d . 1
H H6 -0.2973 0.1473 0.1102 0.083 Uiso calc R 1
C C7 -0.0844(3) 0.15756(6) 0.30514(18) 0.0599(5) Uani d . 1
H H7 0.0345 0.1429 0.2894 0.072 Uiso calc R 1
C C8 0.2659(2) 0.14007(5) 0.60830(15) 0.0441(3) Uani d . 1
C C9 0.4582(2) 0.15295(4) 0.71101(15) 0.0434(3) Uani d . 1
C C10 0.6524(3) 0.13115(4) 0.80378(16) 0.0454(4) Uani d . 1
C C11 0.8684(3) 0.14761(5) 0.83408(16) 0.0493(4) Uani d . 1
H H11 0.8897 0.1717 0.7959 0.059 Uiso calc R 1
C C12 1.0487(3) 0.12795(6) 0.92064(19) 0.0601(5) Uani d . 1
H H12 1.1910 0.1392 0.9421 0.072 Uiso calc R 1
C C13 1.0214(4) 0.09147(7) 0.9765(2) 0.0699(6) Uani d . 1
H H13 1.1441 0.0782 1.0338 0.084 Uiso calc R 1
C C14 0.8116(4) 0.07567(7) 0.9456(3) 0.0749(6) Uani d . 1
H H14 0.7921 0.0513 0.9826 0.090 Uiso calc R 1
C C15 0.6261(3) 0.09482(5) 0.86047(19) 0.0568(4) Uani d . 1
H H15 0.4843 0.0834 0.8413 0.068 Uiso calc R 1
C C16 0.1811(3) 0.09973(5) 0.56892(16) 0.0469(4) Uani d . 1
H H16B 0.0213 0.1013 0.5220 0.056 Uiso calc R 1
H H16C 0.1967 0.0853 0.6590 0.056 Uiso calc R 1
C C17 0.2924(2) 0.07649(4) 0.47008(14) 0.0435(3) Uani d . 1
C C18 0.4823(3) 0.08927(5) 0.42526(18) 0.0506(4) Uani d . 1
H H18 0.5419 0.1136 0.4548 0.061 Uiso calc R 1
C C19 0.5828(3) 0.06676(5) 0.33870(19) 0.0568(4) Uani d . 1
H H19 0.7059 0.0761 0.3083 0.068 Uiso calc R 1
C C20 0.4983(3) 0.03003(5) 0.29748(18) 0.0532(4) Uani d . 1
C C21 0.3082(3) 0.01678(5) 0.3381(2) 0.0601(5) Uani d . 1
H H21 0.2481 -0.0074 0.3076 0.072 Uiso calc R 1
C C22 0.2100(3) 0.03981(5) 0.42376(19) 0.0554(4) Uani d . 1
H H22 0.0844 0.0306 0.4516 0.066 Uiso calc R 1
C C23 0.6143(3) 0.00582(6) 0.2168(2) 0.0618(5) Uani d . 1
N N1 0.2632(2) 0.20491(4) 0.62334(13) 0.0475(3) Uani d . 1
N N2 0.4512(2) 0.19150(4) 0.71881(13) 0.0475(3) Uani d . 1
H H2 0.5363 0.2094 0.7792 0.105(10) Uiso d R 1
N N3 0.7146(4) -0.01378(7) 0.1585(2) 0.0833(6) Uani d . 1
O O1 0.7504(4) 0.2500 0.8444(3) 0.0823(7) Uani d S 1
H H1 0.6334 0.2500 0.8613 0.18(3) Uiso d SR 1
C C24 0.8776(18) 0.2500 0.9996(6) 0.163(3) Uani d S 1
H H24A 0.8465 0.2729 1.0505 0.196 Uiso calc PR 0.50
H H24B 0.8465 0.2271 1.0505 0.196 Uiso calc PR 0.50
C C25 1.1059(16) 0.2500 0.9826(17) 0.303(9) Uani d S 1
H H25A 1.1067 0.2398 0.8881 0.455 Uiso calc PR 0.50
H H25B 1.1993 0.2342 1.0572 0.455 Uiso calc PR 0.50
H H25C 1.1631 0.2760 0.9911 0.455 Uiso calc PR 0.50

loop_
_atom_site_aniso_label
_atom_site_aniso_U_11
_atom_site_aniso_U_22
_atom_site_aniso_U_33
_atom_site_aniso_U_12
_atom_site_aniso_U_13
_atom_site_aniso_U_23
C1 0.0417(8) 0.0438(8) 0.0423(7) -0.0021(5) 0.0078(5) -0.0025(5)
C2 0.0454(8) 0.0420(7) 0.0467(7) -0.0016(6) 0.0110(5) -0.0011(5)
C3 0.0501(9) 0.0412(8) 0.0571(8) 0.0015(6) 0.0088(6) 0.0014(5)
C4 0.0541(10) 0.0592(11) 0.0710(10) 0.0064(8) 0.0084(7) 0.0025(8)
C5 0.0619(12) 0.0676(13) 0.0693(11) -0.0075(9) 0.0015(8) 0.0009(8)
C6 0.0777(14) 0.0682(13) 0.0570(9) -0.0025(10) 0.0080(8) -0.0080(8)
C7 0.0664(11) 0.0596(11) 0.0527(9) 0.0001(8) 0.0129(7) -0.0047(7)
C8 0.0424(8) 0.0438(8) 0.0458(7) -0.0031(5) 0.0106(5) -0.0035(5)
C9 0.0427(8) 0.0419(7) 0.0459(7) -0.0031(5) 0.0118(5) -0.0037(5)
C10 0.0461(8) 0.0409(7) 0.0480(7) 0.0044(5) 0.0099(5) -0.0078(5)
C11 0.0436(8) 0.0556(9) 0.0483(7) -0.0001(6) 0.0105(5) -0.0020(6)
C12 0.0439(9) 0.0719(12) 0.0602(9) 0.0070(7) 0.0048(6) -0.0058(7)
C13 0.0653(12) 0.0716(13) 0.0684(11) 0.0233(10) 0.0085(8) 0.0016(8)
C14 0.0811(15) 0.0581(12) 0.0815(12) 0.0106(10) 0.0128(10) 0.0108(9)
C15 0.0584(10) 0.0460(9) 0.0627(9) -0.0032(7) 0.0089(7) -0.0034(6)
C16 0.0397(8) 0.0448(8) 0.0521(8) -0.0028(5) 0.0037(5) -0.0045(5)
C17 0.0407(8) 0.0377(7) 0.0477(7) -0.0010(5) 0.0030(5) -0.0011(5)
C18 0.0523(9) 0.0401(8) 0.0589(8) -0.0070(6) 0.0128(6) -0.0081(5)
C19 0.0620(10) 0.0465(9) 0.0630(9) -0.0055(7) 0.0179(7) -0.0041(7)
C20 0.0582(10) 0.0408(8) 0.0577(8) 0.0018(7) 0.0088(6) -0.0055(6)
C21 0.0592(10) 0.0435(9) 0.0736(10) -0.0090(7) 0.0090(7) -0.0153(7)
C22 0.0515(9) 0.0458(9) 0.0671(9) -0.0064(7) 0.0116(6) -0.0069(6)
C23 0.0682(12) 0.0465(9) 0.0722(10) 0.0033(8) 0.0201(8) -0.0055(7)
N1 0.0451(7) 0.0426(7) 0.0512(7) -0.0005(5) 0.0053(5) -0.0063(5)
N2 0.0458(7) 0.0431(7) 0.0509(7) -0.0007(5) 0.0070(5) -0.0068(5)
N3 0.0951(16) 0.0631(12) 0.0988(13) 0.0049(10) 0.0375(11) -0.0144(10)
O1 0.0603(14) 0.0570(13) 0.1096(17) 0.000 -0.0159(10) 0.000
C24 0.250(10) 0.109(5) 0.098(3) 0.000 -0.015(4) 0.000
C25 0.108(6) 0.219(12) 0.469(19) 0.000 -0.142(9) 0.000

loop_
_atom_type_symbol
_atom_type_description
_atom_type_scat_dispersion_real
_atom_type_scat_dispersion_imag
_atom_type_scat_source
C C 0.0033 0.0016 'International Tables Vol C Tables 4.2.6.8 and 6.1.1.4'
H H 0.0000 0.0000 'International Tables Vol C Tables 4.2.6.8 and 6.1.1.4'
N N 0.0061 0.0033 'International Tables Vol C Tables 4.2.6.8 and 6.1.1.4'
O O 0.0106 0.0060 'International Tables Vol C Tables 4.2.6.8 and 6.1.1.4'

loop_
_geom_angle_atom_site_label_1
_geom_angle_atom_site_label_2
_geom_angle_atom_site_label_3
_geom_angle
N1 C1 C8 108.95(13)
N1 C1 C2 122.61(13)
C8 C1 C2 128.41(13)
C3 C2 C7 118.65(16)
C3 C2 C1 122.74(13)
C7 C2 C1 118.50(14)
C2 C3 C4 122.14(16)
C2 C3 H3 118.9
C4 C3 H3 118.9
C3 C4 C5 120.13(19)
C3 C4 H4 119.9
C5 C4 H4 119.9
C4 C5 C6 118.58(19)
C4 C5 H5 120.7
C6 C5 H5 120.7
C7 C6 C5 121.01(18)
C7 C6 H6 119.5
C5 C6 H6 119.5
C6 C7 C2 119.43(18)
C6 C7 H7 120.3
C2 C7 H7 120.3
C9 C8 C1 104.66(14)
C9 C8 C16 130.29(14)
C1 C8 C16 124.91(14)
N2 C9 C8 108.83(14)
N2 C9 C10 120.16(13)
C8 C9 C10 131.01(14)
C15 C10 C11 118.84(15)
C15 C10 C9 121.93(15)
C11 C10 C9 119.23(14)
C12 C11 C10 119.81(17)
C12 C11 H11 120.1
C10 C11 H11 120.1
C11 C12 C13 121.05(18)
C11 C12 H12 119.5
C13 C12 H12 119.5
C14 C13 C12 118.64(19)
C14 C13 H13 120.7
C12 C13 H13 120.7
C13 C14 C15 121.9(2)
C13 C14 H14 119.1
C15 C14 H14 119.1
C14 C15 C10 119.80(19)
C14 C15 H15 120.1
C10 C15 H15 120.1
C8 C16 C17 117.60(10)
C8 C16 H16B 107.9
C17 C16 H16B 107.9
C8 C16 H16C 107.9
C17 C16 H16C 107.9
H16B C16 H16C 107.2
C22 C17 C18 116.97(14)
C22 C17 C16 119.40(14)
C18 C17 C16 123.60(13)
C19 C18 C17 121.86(15)
C19 C18 H18 119.1
C17 C18 H18 119.1
C18 C19 C20 119.35(17)
C18 C19 H19 120.3
C20 C19 H19 120.3
C19 C20 C21 120.14(16)
C19 C20 C23 118.81(17)
C21 C20 C23 121.03(16)
C22 C21 C20 119.45(16)
C22 C21 H21 120.3
C20 C21 H21 120.3
C21 C22 C17 122.19(16)
C21 C22 H22 118.9
C17 C22 H22 118.9
N3 C23 C20 176.7(2)
C1 N1 N2 107.70(10)
C9 N2 N1 109.70(10)
C9 N2 H2 134
N1 N2 H2 116
C24 O1 H1 95
C25 C24 O1 100.0(7)
C25 C24 H24A 111.8
O1 C24 H24A 111.8
C25 C24 H24B 111.8
O1 C24 H24B 111.8
H24A C24 H24B 109.5
C24 C25 H25A 109.5
C24 C25 H25B 109.5
H25A C25 H25B 109.5
C24 C25 H25C 109.5
H25A C25 H25C 109.5
H25B C25 H25C 109.5

loop_
_geom_bond_atom_site_label_1
_geom_bond_atom_site_label_2
_geom_bond_distance
C1 N1 1.354(2)
C1 C8 1.404(2)
C1 C2 1.469(2)
C2 C3 1.371(2)
C2 C7 1.418(2)
C3 C4 1.372(2)
C3 H3 0.9300
C4 C5 1.387(3)
C4 H4 0.9300
C5 C6 1.410(4)
C5 H5 0.9300
C6 C7 1.375(3)
C6 H6 0.9300
C7 H7 0.9300
C8 C9 1.398(2)
C8 C16 1.501(2)
C9 N2 1.335(2)
C9 C10 1.493(2)
C10 C15 1.390(2)
C10 C11 1.403(2)
C11 C12 1.378(2)
C11 H11 0.9300
C12 C13 1.393(3)
C12 H12 0.9300
C13 C14 1.359(4)
C13 H13 0.9300
C14 C15 1.385(3)
C14 H14 0.9300
C15 H15 0.9300
C16 C17 1.517(2)
C16 H16B 0.9700
C16 H16C 0.9700
C17 C22 1.393(2)
C17 C18 1.406(2)
C18 C19 1.380(2)
C18 H18 0.9300
C19 C20 1.389(2)
C19 H19 0.9300
C20 C21 1.393(3)
C20 C23 1.434(2)
C21 C22 1.376(3)
C21 H21 0.9300
C22 H22 0.9300
C23 N3 1.144(3)
N1 N2 1.355(2)
N2 H2 0.910
O1 C24 1.478(6)
O1 H1 0.77
C24 C25 1.448(15)
C24 H24A 0.9700
C24 H24B 0.9700
C25 H25A 0.9600
C25 H25B 0.9600
C25 H25C 0.9600

loop_
_geom_hbond_atom_site_label_D
_geom_hbond_atom_site_label_H
_geom_hbond_atom_site_label_A
_geom_hbond_site_symmetry_A
_geom_hbond_distance_DH
_geom_hbond_distance_HA
_geom_hbond_distance_DA
_geom_hbond_angle_DHA
O1 H1 N2 . 0.77 2.53 2.786(2) 102
O1 H1 N2 4_565 0.77 2.53 2.786(2) 102
N2 H2 O1 . 0.91 1.91 2.786(2) 160
C15 H15 N3 3_656 0.93 2.70 3.470(3) 141
C6 H6 Cg1 1_454 0.93 2.72 3.601(2) 159

loop_
_geom_torsion_atom_site_label_1
_geom_torsion_atom_site_label_2
_geom_torsion_atom_site_label_3
_geom_torsion_atom_site_label_4
_geom_torsion
N1 C1 C2 C3 -51.3(2)
C8 C1 C2 C3 126.61(17)
N1 C1 C2 C7 132.54(17)
C8 C1 C2 C7 -49.6(2)
C7 C2 C3 C4 0.3(3)
C1 C2 C3 C4 -175.85(17)
C2 C3 C4 C5 -0.6(3)
C3 C4 C5 C6 -0.9(3)
C4 C5 C6 C7 2.6(3)
C5 C6 C7 C2 -2.9(3)
C3 C2 C7 C6 1.4(3)
C1 C2 C7 C6 177.75(17)
N1 C1 C8 C9 -3.01(16)
C2 C1 C8 C9 178.87(13)
N1 C1 C8 C16 173.06(13)
C2 C1 C8 C16 -5.1(2)
C1 C8 C9 N2 2.43(15)
C16 C8 C9 N2 -173.35(14)
C1 C8 C9 C10 -177.27(14)
C16 C8 C9 C10 7.0(2)
N2 C9 C10 C15 145.60(15)
C8 C9 C10 C15 -34.7(2)
N2 C9 C10 C11 -34.83(19)
C8 C9 C10 C11 144.84(15)
C15 C10 C11 C12 -1.0(2)
C9 C10 C11 C12 179.42(14)
C10 C11 C12 C13 1.4(3)
C11 C12 C13 C14 -0.9(3)
C12 C13 C14 C15 0.1(3)
C13 C14 C15 C10 0.3(3)
C11 C10 C15 C14 0.2(2)
C9 C10 C15 C14 179.78(16)
C9 C8 C16 C17 -78.51(19)
C1 C8 C16 C17 106.47(16)
C8 C16 C17 C22 -176.18(14)
C8 C16 C17 C18 6.1(2)
C22 C17 C18 C19 0.3(2)
C16 C17 C18 C19 178.05(15)
C17 C18 C19 C20 -1.7(3)
C18 C19 C20 C21 2.7(3)
C18 C19 C20 C23 -175.38(17)
C19 C20 C21 C22 -2.3(3)
C23 C20 C21 C22 175.70(17)
C20 C21 C22 C17 0.9(3)
C18 C17 C22 C21 0.1(2)
C16 C17 C22 C21 -177.77(16)
C8 C1 N1 N2 2.50(16)
C2 C1 N1 N2 -179.25(12)
C8 C9 N2 N1 -1.00(16)
C10 C9 N2 N1 178.74(12)
C1 N1 N2 C9 -0.93(16)
